data_7720253
loop_
_publ_author_name
'Petrasheuskaya, Tatsiana V.'
'Kiss, M&#xe1;rton A'
'Rapta, Peter'
'Fonay, Csenge'
'May, N&#xf3;ra V'
'Spengler, Gabriella'
'Frank, &#xc9;va'
'Enyedy, &#xc9;va A'

_publ_section_title
;
 Comparative solution study of imidazole-derived thiosemicarbazone
 complexes: effects of methylation and aromatic conjugation on the redox
 properties, anticancer, and antibacterial activity.
;
_journal_issue 10
_journal_name_full 'Dalton transactions (Cambridge, England : 2003)'
_journal_page_first 4269
_journal_page_last 4287
_journal_paper_doi 10.1039/d5dt02939b
_journal_volume 55
_journal_year 2026
_chemical_formula_moiety '2(C7 H10 Cl Cu N5 S), 0.5(H2 O2), 2(H2 O)'
_chemical_formula_sum 'C14 H25 Cl2 Cu2 N10 O3 S2'
_chemical_formula_weight 643.549
_space_group_crystal_system monoclinic
_space_group_IT_number 15
_space_group_name_Hall '-I 2ya'
_space_group_name_H-M_alt 'I 1 2/a 1'
_symmetry_Int_Tables_number 15
_atom_sites_solution_primary iterative
_audit_creation_date 2023-10-20
_audit_creation_method
;
Olex2 1.5
(compiled 2023.08.24 svn.re1ec1418 for OlexSys, GUI svn.r6817)
;
_audit_update_record
;
2025-12-01 deposited with the CCDC.	2026-02-18 downloaded from the CCDC.
;
_cell_angle_alpha 90
_cell_angle_beta 98.284(9)
_cell_angle_gamma 90
_cell_formula_units_Z 4
_cell_length_a 17.136(4)
_cell_length_b 6.8880(14)
_cell_length_c 20.579(5)
_cell_measurement_reflns_used 17137
_cell_measurement_temperature 120(2)
_cell_measurement_theta_max 27.530
_cell_measurement_theta_min 3.070
_cell_volume 2403.7(9)
_computing_cell_refinement 'RAPID-AUTO (Rigaku Corp., Tokyo, Japan, 2015)'
_computing_data_collection 'RAPID-AUTO (Rigaku Corp., Tokyo, Japan, 2015)'
_computing_data_reduction 'RAPID-AUTO (Rigaku Corp., Tokyo, Japan, 2015)'
_computing_molecular_graphics 'Olex2 1.5 (Dolomanov et al., 2009)'
_computing_publication_material 'Olex2 1.5 (Dolomanov et al., 2009)'
_computing_structure_refinement 'olex2.refine 1.5 (Bourhis et al., 2015)'
_computing_structure_solution 'olex2.solve 1.5 (Bourhis et al., 2015)'
_diffrn_ambient_temperature 120.15
_diffrn_detector 'Image Plate'
_diffrn_detector_area_resol_mean 10.0000
_diffrn_detector_type 'Rigaku IP'
_diffrn_measured_fraction_theta_full 0.9986
_diffrn_measured_fraction_theta_max 0.9989
_diffrn_measurement_device RAXIS-RAPID
_diffrn_measurement_device_type RAXIS-RAPID
_diffrn_measurement_method dtprofit.ref
_diffrn_radiation_monochromator graphite
_diffrn_radiation_probe x-ray
_diffrn_radiation_type 'Mo K\a'
_diffrn_radiation_wavelength 0.71073
_diffrn_reflns_av_R_equivalents 0.0549
_diffrn_reflns_av_unetI/netI 0.0288
_diffrn_reflns_Laue_measured_fraction_full 0.9986
_diffrn_reflns_Laue_measured_fraction_max 0.9989
_diffrn_reflns_limit_h_max 22
_diffrn_reflns_limit_h_min -22
_diffrn_reflns_limit_k_max 8
_diffrn_reflns_limit_k_min -8
_diffrn_reflns_limit_l_max 26
_diffrn_reflns_limit_l_min -26
_diffrn_reflns_number 26300
_diffrn_reflns_point_group_measured_fraction_full 0.9986
_diffrn_reflns_point_group_measured_fraction_max 0.9989
_diffrn_reflns_theta_full 25.2417
_diffrn_reflns_theta_max 27.48
_diffrn_reflns_theta_min 3.12
_diffrn_source 'sealed X-ray tube'
_diffrn_source_target Mo
_exptl_absorpt_coefficient_mu 2.205
_exptl_absorpt_correction_T_max 0.981
_exptl_absorpt_correction_T_min 0.881
_exptl_absorpt_correction_type numerical
_exptl_absorpt_process_details
;
  NUMABS, Numerical Absorption correction Program (T.Higashi, 2011)
;
_exptl_crystal_colour brown
_exptl_crystal_colour_primary brown
_exptl_crystal_density_diffrn 1.778
_exptl_crystal_description platelet
_exptl_crystal_F_000 1313.742
_exptl_crystal_size_max 0.5
_exptl_crystal_size_mid 0.25
_exptl_crystal_size_min 0.1
_refine_diff_density_max 0.6836
_refine_diff_density_min -0.5049
_refine_diff_density_rms 0.1299
_refine_ls_d_res_high 0.7701
_refine_ls_d_res_low 6.5249
_refine_ls_goodness_of_fit_ref 1.0846
_refine_ls_hydrogen_treatment constr
_refine_ls_matrix_type full
_refine_ls_number_constraints 21
_refine_ls_number_parameters 152
_refine_ls_number_reflns 2742
_refine_ls_number_restraints 0
_refine_ls_restrained_S_all 1.0846
_refine_ls_R_factor_all 0.0417
_refine_ls_R_factor_gt 0.0336
_refine_ls_shift/su_max -0.0002
_refine_ls_shift/su_mean 0.0000
_refine_ls_structure_factor_coef Fsqd
_refine_ls_weighting_details 'w=1/[\s^2^(Fo^2^)+(0.0258P)^2^+5.5486P] where P=(Fo^2^+2Fc^2^)/3'
_refine_ls_weighting_scheme calc
_refine_ls_wR_factor_gt 0.0670
_refine_ls_wR_factor_ref 0.0697
_reflns_Friedel_coverage 0.0
_reflns_limit_h_max 22
_reflns_limit_h_min 0
_reflns_limit_k_max 8
_reflns_limit_k_min 0
_reflns_limit_l_max 26
_reflns_limit_l_min -26
_reflns_number_gt 2470
_reflns_number_total 2742
_reflns_threshold_expression I>=2u(I)
_cod_data_source_file d5dt02939b2.cif
_cod_data_source_block CuMe2ImTSC
_cod_depositor_comments 'Adding full bibliography for 7720249--7720256.cif.'
_cod_original_cell_volume 2403.7(10)
_cod_database_code 7720253
_olex2_refinement_description
;
1. Fixed Uiso
 At 1.2 times of:
  All C(H) groups, All N(H) groups
 At 1.5 times of:
  All C(H,H,H) groups, All O(H) groups, All O(H,H) groups
2. Others
 Fixed Sof: H2a(0.5)
3.a Riding coordinates:
 O2(H2a), O1(H1a,H1b)
3.b Aromatic/amide H refined with riding coordinates:
 N5(H5), C2(H2), C5(H5a), C4(H4)
3.c Idealised Me refined as rotating group:
 C7(H7a,H7b,H7c), C6(H6a,H6b,H6c)
;
_olex2_submission_special_instructions 'No special instructions were received'

loop_
_space_group_symop_id
_space_group_symop_operation_xyz
1 x,y,z
2 -x+1/2,y,-z
3 -x,-y,-z
4 x-1/2,-y,z
5 x+1/2,y+1/2,z+1/2
6 -x+1,y+1/2,-z+1/2
7 -x+1/2,-y+1/2,-z+1/2
8 x,-y+1/2,z+1/2

loop_
_atom_site_label
_atom_site_type_symbol
_atom_site_fract_x
_atom_site_fract_y
_atom_site_fract_z
_atom_site_U_iso_or_equiv
_atom_site_adp_type
_atom_site_occupancy
_atom_site_site_symmetry_order
_atom_site_refinement_flags_posn
_atom_site_refinement_flags_adp
_atom_site_refinement_flags_occupancy
Cu1 Cu -0.042193(16) 0.59074(4) 0.172639(13) 0.01552(9) Uani 1.000000 1 . . .
Cl1 Cl -0.12336(4) 0.55978(9) 0.07762(3) 0.02493(15) Uani 1.000000 1 . . .
S1 S -0.13456(3) 0.61146(9) 0.23805(3) 0.01769(13) Uani 1.000000 1 . . .
N3 N 0.03139(12) 0.6041(3) 0.25568(9) 0.0167(4) Uani 1.000000 1 . . .
N2 N 0.00773(12) 0.6092(3) 0.31675(9) 0.0183(4) Uani 1.000000 1 . . .
N4 N 0.05776(12) 0.6004(3) 0.13544(9) 0.0174(4) Uani 1.000000 1 . . .
N5 N 0.16497(12) 0.6109(3) 0.08960(10) 0.0203(4) Uani 1.000000 1 . . .
H5 H 0.19584(12) 0.6134(3) 0.05895(10) 0.0244(5) Uiso 1.000000 1 R . .
N1 N -0.10104(12) 0.6255(3) 0.36843(9) 0.0197(4) Uani 1.000000 1 . . .
C2 C 0.10538(14) 0.6046(3) 0.25072(11) 0.0174(5) Uani 1.000000 1 . . .
H2 H 0.14540(14) 0.6049(3) 0.28784(11) 0.0208(6) Uiso 1.000000 1 R . .
C5 C 0.08604(15) 0.6053(3) 0.07938(11) 0.0203(5) Uani 1.000000 1 . . .
H5a H 0.05473(15) 0.6048(3) 0.03734(11) 0.0244(6) Uiso 1.000000 1 R . .
C1 C -0.07027(14) 0.6148(3) 0.31217(11) 0.0162(4) Uani 1.000000 1 . . .
C4 C 0.18929(15) 0.6119(3) 0.15576(12) 0.0195(5) Uani 1.000000 1 . . .
H4 H 0.24208(15) 0.6166(3) 0.17746(12) 0.0234(6) Uiso 1.000000 1 R . .
C3 C 0.12251(14) 0.6047(3) 0.18421(11) 0.0161(4) Uani 1.000000 1 . . .
C7 C -0.18553(15) 0.6215(4) 0.37115(12) 0.0222(5) Uani 1.000000 1 . . .
H7a H -0.21381(16) 0.679(2) 0.3311(4) 0.0333(8) Uiso 1.000000 1 GR . .
H7b H -0.2028(2) 0.4868(4) 0.3748(8) 0.0333(8) Uiso 1.000000 1 GR . .
H7c H -0.19683(19) 0.695(2) 0.4094(5) 0.0333(8) Uiso 1.000000 1 GR . .
C6 C -0.04801(16) 0.6187(4) 0.43058(11) 0.0253(6) Uani 1.000000 1 . . .
H6a H -0.0236(8) 0.4900(10) 0.4362(4) 0.0380(8) Uiso 1.000000 1 GR . .
H6b H -0.0068(7) 0.7174(19) 0.4305(4) 0.0380(8) Uiso 1.000000 1 GR . .
H6c H -0.0779(3) 0.644(3) 0.46682(13) 0.0380(8) Uiso 1.000000 1 GR . .
O2 O 0.25 0.7689(3) 0.0 0.0188(5) Uani 1.000000 2 S T P
H2a H 0.2190870000000001 0.8545(3) -0.01906 0.0282(7) Uiso 0.500000 1 R . P
O1 O 0.35466(11) 0.9785(3) 0.08368(9) 0.0309(4) Uani 1.000000 1 . . .
H1a H 0.39631(11) 0.9391(3) 0.10749(9) 0.0464(7) Uiso 1.000000 1 R . .
H1b H 0.35755(11) 1.1004(3) 0.07808(9) 0.0464(7) Uiso 1.000000 1 R . .

loop_
_atom_site_aniso_label
_atom_site_aniso_U_11
_atom_site_aniso_U_22
_atom_site_aniso_U_33
_atom_site_aniso_U_12
_atom_site_aniso_U_13
_atom_site_aniso_U_23
Cu1 0.01539(15) 0.01974(15) 0.01092(14) -0.00037(12) 0.00017(10) -0.00056(11)
Cl1 0.0245(3) 0.0333(3) 0.0150(3) 0.0000(3) -0.0037(2) -0.0049(2)
S1 0.0151(3) 0.0235(3) 0.0138(3) -0.0006(2) -0.0002(2) -0.0006(2)
N3 0.0199(10) 0.0189(10) 0.0111(9) 0.0019(8) 0.0014(8) 0.0011(7)
N2 0.0186(10) 0.0259(11) 0.0107(9) -0.0003(8) 0.0026(8) 0.0002(8)
N4 0.0205(10) 0.0193(10) 0.0126(9) -0.0000(8) 0.0029(8) 0.0007(8)
N5 0.0242(11) 0.0201(10) 0.0185(10) -0.0006(8) 0.0093(8) 0.0010(8)
N1 0.0186(10) 0.0258(11) 0.0151(9) 0.0000(8) 0.0035(8) 0.0007(8)
C2 0.0180(12) 0.0180(11) 0.0154(11) 0.0006(10) 0.0002(9) -0.0003(9)
C5 0.0256(13) 0.0194(11) 0.0162(11) 0.0001(10) 0.0037(9) 0.0006(9)
C1 0.0198(12) 0.0151(11) 0.0132(10) -0.0008(9) 0.0011(9) 0.0005(8)
C4 0.0197(12) 0.0182(11) 0.0209(12) 0.0002(10) 0.0038(10) 0.0019(9)
C3 0.0177(11) 0.0141(10) 0.0164(11) 0.0008(9) 0.0021(9) 0.0009(9)
C7 0.0201(12) 0.0246(12) 0.0234(12) -0.0001(10) 0.0085(10) 0.0019(10)
C6 0.0274(14) 0.0363(15) 0.0120(11) 0.0010(11) 0.0025(10) 0.0005(10)
O2 0.0187(12) 0.0222(12) 0.0155(11) -0.000000 0.0026(9) 0.000000
O1 0.0269(10) 0.0296(10) 0.0325(10) 0.0017(8) -0.0089(8) -0.0029(8)

loop_
_atom_type_symbol
_atom_type_scat_dispersion_real
_atom_type_scat_dispersion_imag
_atom_type_scat_Cromer_Mann_a1
_atom_type_scat_Cromer_Mann_a2
_atom_type_scat_Cromer_Mann_a3
_atom_type_scat_Cromer_Mann_a4
_atom_type_scat_Cromer_Mann_b1
_atom_type_scat_Cromer_Mann_b2
_atom_type_scat_Cromer_Mann_b3
_atom_type_scat_Cromer_Mann_b4
_atom_type_scat_Cromer_Mann_c
_atom_type_scat_source
_atom_type_scat_dispersion_source
C 0.00313 0.00162 2.31000 1.02000 1.58860 0.86500 20.84390 10.20750 0.56870 51.65120 0.21560 'International Tables Volume C Table 6.1.1.4 (pp. 500-502)' 'Brennan, Cowan, Rev. Sci. Instrum., 1992, 63, 850'
Cl 0.14908 0.15974 11.46040 7.19640 6.25560 1.64550 0.01040 1.16620 18.51940 47.77840 -9.55740 'International Tables Volume C Table 6.1.1.4 (pp. 500-502)' 'Brennan, Cowan, Rev. Sci. Instrum., 1992, 63, 850'
Cu 0.32831 1.27084 13.33800 7.16760 5.61580 1.67350 3.58280 0.24700 11.39660 64.81260 1.19100 'International Tables Volume C Table 6.1.1.4 (pp. 500-502)' 'Brennan, Cowan, Rev. Sci. Instrum., 1992, 63, 850'
H 0.00000 0.00000 0.49300 0.32291 0.14019 0.04081 10.51090 26.12570 3.14236 57.79970 0.00304 'International Tables Volume C Table 6.1.1.4 (pp. 500-502)' 'Brennan, Cowan, Rev. Sci. Instrum., 1992, 63, 850'
N 0.00612 0.00332 12.21260 3.13220 2.01250 1.16630 0.00570 9.89330 28.99750 0.58260 -11.52900 'International Tables Volume C Table 6.1.1.4 (pp. 500-502)' 'Brennan, Cowan, Rev. Sci. Instrum., 1992, 63, 850'
O 0.01085 0.00610 3.04850 2.28680 1.54630 0.86700 13.27710 5.70110 0.32390 32.90890 0.25080 'International Tables Volume C Table 6.1.1.4 (pp. 500-502)' 'Brennan, Cowan, Rev. Sci. Instrum., 1992, 63, 850'
S 0.12485 0.12449 6.90530 5.20340 1.43790 1.58630 1.46790 22.21510 0.25360 56.17200 0.86690 'International Tables Volume C Table 6.1.1.4 (pp. 500-502)' 'Brennan, Cowan, Rev. Sci. Instrum., 1992, 63, 850'

loop_
_geom_angle_atom_site_label_1
_geom_angle_atom_site_label_2
_geom_angle_atom_site_label_3
_geom_angle
_geom_angle_site_symmetry_1
_geom_angle_site_symmetry_3
_geom_angle_publ_flag
S1 Cu1 Cl1 97.34(2) . . ?
N3 Cu1 Cl1 176.99(6) . . ?
N3 Cu1 S1 83.95(6) . . ?
N4 Cu1 Cl1 97.41(6) . . ?
N4 Cu1 S1 164.65(6) . . ?
N4 Cu1 N3 81.52(8) . . ?
C1 S1 Cu1 96.60(8) . . ?
N2 N3 Cu1 123.82(15) . . ?
C2 N3 Cu1 116.44(15) . . ?
C2 N3 N2 119.73(19) . . ?
C1 N2 N3 111.25(18) . . ?
C5 N4 Cu1 142.26(17) . . ?
C3 N4 Cu1 111.63(14) . . ?
C3 N4 C5 106.1(2) . . ?
C5 N5 H5 125.88(13) . . ?
C4 N5 H5 125.88(14) . . ?
C4 N5 C5 108.2(2) . . ?
C7 N1 C1 123.3(2) . . ?
C6 N1 C1 118.8(2) . . ?
C6 N1 C7 117.55(19) . . ?
H2 C2 N3 122.80(13) . . ?
C3 C2 N3 114.4(2) . . ?
C3 C2 H2 122.80(13) . . ?
N5 C5 N4 110.8(2) . . ?
H5a C5 N4 124.62(14) . . ?
H5a C5 N5 124.62(13) . . ?
N2 C1 S1 124.28(17) . . ?
N1 C1 S1 118.49(18) . . ?
N1 C1 N2 117.2(2) . . ?
H4 C4 N5 127.04(14) . . ?
C3 C4 N5 105.9(2) . . ?
C3 C4 H4 127.04(14) . . ?
C2 C3 N4 115.9(2) . . ?
C4 C3 N4 109.0(2) . . ?
C4 C3 C2 135.1(2) . . ?
H7a C7 N1 109.5 . . ?
H7b C7 N1 109.5 . . ?
H7b C7 H7a 109.5 . . ?
H7c C7 N1 109.5 . . ?
H7c C7 H7a 109.5 . . ?
H7c C7 H7b 109.5 . . ?
H6a C6 N1 109.5 . . ?
H6b C6 N1 109.5 . . ?
H6b C6 H6a 109.5 . . ?
H6c C6 N1 109.5 . . ?
H6c C6 H6a 109.5 . . ?
H6c C6 H6b 109.5 . . ?
H2a O2 H2a 92.118(9) . 2 ?
H1b O1 H1a 109.5 . . ?

loop_
_geom_bond_atom_site_label_1
_geom_bond_atom_site_label_2
_geom_bond_distance
_geom_bond_site_symmetry_2
_geom_bond_publ_flag
Cu1 Cl1 2.2405(8) . ?
Cu1 S1 2.2251(7) . ?
Cu1 N3 1.9742(19) . ?
Cu1 N4 1.975(2) . ?
S1 C1 1.748(2) . ?
N3 N2 1.376(3) . ?
N3 C2 1.287(3) . ?
N2 C1 1.327(3) . ?
N4 C5 1.314(3) . ?
N4 C3 1.385(3) . ?
N5 H5 0.8800 . ?
N5 C5 1.339(3) . ?
N5 C4 1.365(3) . ?
N1 C1 1.342(3) . ?
N1 C7 1.457(3) . ?
N1 C6 1.459(3) . ?
C2 H2 0.9500 . ?
C2 C3 1.441(3) . ?
C5 H5a 0.9500 . ?
C4 H4 0.9500 . ?
C4 C3 1.359(3) . ?
C7 H7a 0.9800 . ?
C7 H7b 0.9800 . ?
C7 H7c 0.9800 . ?
C6 H6a 0.9800 . ?
C6 H6b 0.9800 . ?
C6 H6c 0.9800 . ?
O2 H2a 0.8500 . ?
O2 H2a 0.8500 2 ?
O1 H1a 0.8501 . ?
O1 H1b 0.8500 . ?

loop_
_geom_torsion_atom_site_label_1
_geom_torsion_atom_site_label_2
_geom_torsion_atom_site_label_3
_geom_torsion_atom_site_label_4
_geom_torsion
_geom_torsion_site_symmetry_1
_geom_torsion_site_symmetry_2
_geom_torsion_site_symmetry_3
_geom_torsion_site_symmetry_4
_geom_torsion_publ_flag
Cu1 N3 N2 C1 -3.45(18) . . . . ?
Cu1 N3 C2 C3 2.85(17) . . . . ?
Cu1 N4 C5 N5 -179.9(3) . . . . ?
Cu1 N4 C3 C2 -1.00(16) . . . . ?
Cu1 N4 C3 C4 -179.81(16) . . . . ?
S1 C1 N2 N3 1.1(2) . . . . ?
S1 C1 N1 C7 4.2(2) . . . . ?
S1 C1 N1 C6 177.04(18) . . . . ?
N3 N2 C1 N1 -178.24(18) . . . . ?
N3 C2 C3 N4 -1.2(2) . . . . ?
N3 C2 C3 C4 177.2(2) . . . . ?
N2 C1 N1 C7 -176.4(2) . . . . ?
N2 C1 N1 C6 -3.6(3) . . . . ?
N4 C5 N5 C4 -0.7(2) . . . . ?
N4 C3 C4 N5 -0.3(2) . . . . ?
N5 C4 C3 C2 -178.83(17) . . . . ?
